data_7025229
loop_
_publ_author_name
'Patel, Dipti'
'Lewis, William'
'Blake, Alexander J.'
'Liddle, Stephen T.'

_publ_section_title
;
 Uranium(IV) amide and halide derivatives of two tripodal
 tris(N-arylamido-dimethylsilyl)methanes.
;
_journal_issue 29
_journal_name_full 'Dalton transactions (Cambridge, England : 2003)'
_journal_page_first 6638
_journal_page_last 6647
_journal_paper_doi 10.1039/b926018h
_journal_volume 39
_journal_year 2010
_chemical_formula_moiety 'C31 H49 N3 Si3'
_chemical_formula_sum 'C31 H49 N3 Si3'
_chemical_formula_weight 548.00
_chemical_name_systematic
;
?
;
_space_group_IT_number 14
_symmetry_cell_setting monoclinic
_symmetry_space_group_name_Hall '-P 2ybc'
_symmetry_space_group_name_H-M 'P 1 21/c 1'
_atom_sites_solution_hydrogens 'geom, Me and NH from difmap'
_atom_sites_solution_primary direct
_atom_sites_solution_secondary difmap
_audit_creation_method 'enCIFer editing of SHELXL-97 CIF output'
_cell_angle_alpha 90.00
_cell_angle_beta 110.523(2)
_cell_angle_gamma 90.00
_cell_formula_units_Z 4
_cell_length_a 18.2572(15)
_cell_length_b 8.9742(8)
_cell_length_c 20.6548(17)
_cell_measurement_reflns_used 10962
_cell_measurement_temperature 150(2)
_cell_measurement_theta_max 27.549
_cell_measurement_theta_min 2.383
_cell_volume 3169.4(5)
_computing_cell_refinement 'Bruker SAINT version 6.36a (Bruker, 2000)'
_computing_data_collection 'Bruker SMART version 5.625 (Bruker, 2001)'
_computing_data_reduction 'Bruker SAINT; Bruker SHELXTL (Bruker, 2001)'
_computing_molecular_graphics 'Bruker SHELXTL'
_computing_publication_material 'enCIFer(Allen et al.,2004);PLATON(Spek,2003)'
_computing_structure_refinement 'SHELXL-97 (Sheldrick, 1997)'
_computing_structure_solution 'Bruker SHELXTL'
_diffrn_ambient_temperature 150(2)
_diffrn_measured_fraction_theta_full 1.000
_diffrn_measured_fraction_theta_max 0.998
_diffrn_measurement_device_type 'Bruker SMART APEX CCD diffractometer'
_diffrn_measurement_method '\w rotation with narrow frames'
_diffrn_radiation_monochromator graphite
_diffrn_radiation_source 'normal-focus sealed tube'
_diffrn_radiation_type MoK\a
_diffrn_radiation_wavelength 0.71073
_diffrn_reflns_av_R_equivalents 0.0221
_diffrn_reflns_av_sigmaI/netI 0.0214
_diffrn_reflns_limit_h_max 23
_diffrn_reflns_limit_h_min -23
_diffrn_reflns_limit_k_max 11
_diffrn_reflns_limit_k_min -11
_diffrn_reflns_limit_l_max 26
_diffrn_reflns_limit_l_min -26
_diffrn_reflns_number 27443
_diffrn_reflns_theta_full 26.00
_diffrn_reflns_theta_max 27.57
_diffrn_reflns_theta_min 2.02
_diffrn_standards_decay_% 0
_diffrn_standards_number 0
_exptl_absorpt_coefficient_mu 0.174
_exptl_absorpt_correction_T_max 0.9612
_exptl_absorpt_correction_T_min 0.9369
_exptl_absorpt_correction_type multi-scan
_exptl_absorpt_process_details 'SADABS 2007/2'
_exptl_crystal_colour Colourless
_exptl_crystal_density_diffrn 1.148
_exptl_crystal_density_method 'not measured'
_exptl_crystal_description Hexagonal
_exptl_crystal_F_000 1192
_exptl_crystal_size_max 0.38
_exptl_crystal_size_mid 0.26
_exptl_crystal_size_min 0.23
_refine_diff_density_max 0.434
_refine_diff_density_min -0.219
_refine_diff_density_rms 0.052
_refine_ls_extinction_method none
_refine_ls_goodness_of_fit_ref 1.072
_refine_ls_hydrogen_treatment mixed
_refine_ls_matrix_type full
_refine_ls_number_parameters 358
_refine_ls_number_reflns 7324
_refine_ls_number_restraints 0
_refine_ls_restrained_S_all 1.072
_refine_ls_R_factor_all 0.0455
_refine_ls_R_factor_gt 0.0418
_refine_ls_shift/su_max 0.001
_refine_ls_shift/su_mean 0.000
_refine_ls_structure_factor_coef Fsqd
_refine_ls_weighting_details 'calc w=1/[\s^2^(Fo^2^)+(0.0572P)^2^+1.3531P] where P=(Fo^2^+2Fc^2^)/3'
_refine_ls_weighting_scheme calc
_refine_ls_wR_factor_gt 0.1073
_refine_ls_wR_factor_ref 0.1099
_reflns_number_gt 6725
_reflns_number_total 7324
_reflns_threshold_expression I>2\s(I)
_cod_data_source_file b926018h.txt
_cod_data_source_block sidpna
_cod_depositor_comments
;
The following automatic conversions were performed:

'_symmetry_cell_setting' value 'Monoclinic' changed to 'monoclinic'
according to /home/saulius/struct/CIF-dictionaries/cif_core.dic
dictionary named 'cif_core.dic' version 2.4.2 from 2011-04-26.

Automatic conversion script
Id: cif_fix_values 1891 2012-01-12 08:04:46Z andrius 
;
_cod_original_sg_symbol_H-M P2(1)/c
_cod_database_code 7025229

loop_
_symmetry_equiv_pos_as_xyz
'x, y, z'
'-x, y+1/2, -z+1/2'
'-x, -y, -z'
'x, -y-1/2, z-1/2'

loop_
_atom_site_label
_atom_site_type_symbol
_atom_site_fract_x
_atom_site_fract_y
_atom_site_fract_z
_atom_site_U_iso_or_equiv
_atom_site_adp_type
_atom_site_occupancy
_atom_site_symmetry_multiplicity
_atom_site_calc_flag
_atom_site_refinement_flags
C1 C 0.28606(8) 0.04465(15) 0.68133(7) 0.0188(3) Uani 1 1 d .
H1 H 0.2727 0.0956 0.7188 0.023 Uiso 1 1 calc R
C2 C 0.38370(9) 0.31356(18) 0.65647(9) 0.0299(3) Uani 1 1 d .
H2A H 0.3589 0.3811 0.6799 0.045 Uiso 1 1 calc R
H2B H 0.3538 0.3138 0.6067 0.045 Uiso 1 1 calc R
H2C H 0.4373 0.3469 0.6645 0.045 Uiso 1 1 calc R
C3 C 0.43816(9) -0.00027(19) 0.64852(8) 0.0291(3) Uani 1 1 d .
H3A H 0.4886 0.0450 0.6532 0.044 Uiso 1 1 calc R
H3B H 0.4066 -0.0107 0.5994 0.044 Uiso 1 1 calc R
H3C H 0.4469 -0.0987 0.6704 0.044 Uiso 1 1 calc R
C4 C 0.43395(8) 0.19789(16) 0.83381(7) 0.0224(3) Uani 1 1 d .
C5 C 0.48667(9) 0.17632(16) 0.90109(8) 0.0257(3) Uani 1 1 d .
H5 H 0.5278 0.1060 0.9090 0.031 Uiso 1 1 calc R
C6 C 0.48009(9) 0.25578(17) 0.95656(8) 0.0286(3) Uani 1 1 d .
C7 C 0.53769(12) 0.2300(2) 1.02870(9) 0.0422(4) Uani 1 1 d .
H7A H 0.5259 0.1351 1.0464 0.063 Uiso 1 1 calc R
H7B H 0.5337 0.3112 1.0590 0.063 Uiso 1 1 calc R
H7C H 0.5909 0.2268 1.0275 0.063 Uiso 1 1 calc R
C8 C 0.41943(9) 0.35801(18) 0.94483(8) 0.0286(3) Uani 1 1 d .
H8 H 0.4153 0.4142 0.9824 0.034 Uiso 1 1 calc R
C9 C 0.36459(9) 0.37901(16) 0.87868(8) 0.0250(3) Uani 1 1 d .
C10 C 0.29688(9) 0.48497(19) 0.86651(9) 0.0317(3) Uani 1 1 d .
H10A H 0.2687 0.4955 0.8167 0.048 Uiso 1 1 calc R
H10B H 0.3166 0.5825 0.8864 0.048 Uiso 1 1 calc R
H10C H 0.2613 0.4457 0.8886 0.048 Uiso 1 1 calc R
C11 C 0.37228(8) 0.29879(16) 0.82379(7) 0.0231(3) Uani 1 1 d .
H11 H 0.3350 0.3126 0.7787 0.028 Uiso 1 1 calc R
C12 C 0.37770(9) -0.22390(19) 0.77102(8) 0.0308(3) Uani 1 1 d .
H12A H 0.3881 -0.1622 0.8124 0.046 Uiso 1 1 calc R
H12B H 0.4212 -0.2146 0.7539 0.046 Uiso 1 1 calc R
H12C H 0.3722 -0.3283 0.7825 0.046 Uiso 1 1 calc R
C13 C 0.26968(10) -0.28103(18) 0.62561(8) 0.0305(3) Uani 1 1 d .
H13A H 0.2703 -0.3859 0.6390 0.046 Uiso 1 1 calc R
H13B H 0.3114 -0.2633 0.6070 0.046 Uiso 1 1 calc R
H13C H 0.2190 -0.2574 0.5903 0.046 Uiso 1 1 calc R
C14 C 0.19978(8) -0.17106(16) 0.79438(7) 0.0225(3) Uani 1 1 d .
C15 C 0.24806(9) -0.06921(17) 0.84122(8) 0.0253(3) Uani 1 1 d .
H15 H 0.2860 -0.0149 0.8290 0.030 Uiso 1 1 calc R
C16 C 0.24140(9) -0.04621(17) 0.90556(8) 0.0285(3) Uani 1 1 d .
C17 C 0.29475(12) 0.0632(2) 0.95570(10) 0.0450(5) Uani 1 1 d .
H17A H 0.2696 0.1612 0.9494 0.067 Uiso 1 1 calc R
H17B H 0.3441 0.0707 0.9471 0.067 Uiso 1 1 calc R
H17C H 0.3052 0.0287 1.0031 0.067 Uiso 1 1 calc R
C18 C 0.18500(10) -0.12415(18) 0.92293(8) 0.0292(3) Uani 1 1 d .
H18 H 0.1805 -0.1086 0.9669 0.035 Uiso 1 1 calc R
C19 C 0.13521(8) -0.22422(17) 0.87706(8) 0.0259(3) Uani 1 1 d .
C20 C 0.07495(10) -0.3096(2) 0.89695(9) 0.0342(4) Uani 1 1 d .
H20A H 0.0363 -0.3531 0.8554 0.051 Uiso 1 1 calc R
H20B H 0.0486 -0.2419 0.9190 0.051 Uiso 1 1 calc R
H20C H 0.1008 -0.3893 0.9293 0.051 Uiso 1 1 calc R
C21 C 0.14301(8) -0.24641(17) 0.81327(8) 0.0237(3) Uani 1 1 d .
H21 H 0.1090 -0.3145 0.7816 0.028 Uiso 1 1 calc R
C22 C 0.11124(9) 0.00792(19) 0.58868(9) 0.0311(3) Uani 1 1 d .
H22A H 0.0984 0.0211 0.6306 0.047 Uiso 1 1 calc R
H22B H 0.1161 -0.0986 0.5805 0.047 Uiso 1 1 calc R
H22C H 0.0696 0.0511 0.5491 0.047 Uiso 1 1 calc R
C23 C 0.23346(9) 0.06907(19) 0.52228(8) 0.0285(3) Uani 1 1 d .
H23A H 0.1915 0.1041 0.4808 0.043 Uiso 1 1 calc R
H23B H 0.2416 -0.0379 0.5181 0.043 Uiso 1 1 calc R
H23C H 0.2818 0.1229 0.5273 0.043 Uiso 1 1 calc R
C24 C 0.13921(8) 0.36863(16) 0.62662(8) 0.0231(3) Uani 1 1 d .
C25 C 0.13610(8) 0.32208(17) 0.69022(8) 0.0248(3) Uani 1 1 d .
H25 H 0.1703 0.2456 0.7153 0.030 Uiso 1 1 calc R
C26 C 0.08375(9) 0.38600(17) 0.71736(8) 0.0256(3) Uani 1 1 d .
C27 C 0.08072(10) 0.3326(2) 0.78550(9) 0.0346(4) Uani 1 1 d .
H27A H 0.1049 0.2339 0.7960 0.052 Uiso 1 1 calc R
H27B H 0.0261 0.3266 0.7828 0.052 Uiso 1 1 calc R
H27C H 0.1092 0.4027 0.8221 0.052 Uiso 1 1 calc R
C28 C 0.03435(9) 0.49887(17) 0.68088(8) 0.0268(3) Uani 1 1 d .
H28 H -0.0026 0.5405 0.6987 0.032 Uiso 1 1 calc R
C29 C 0.03798(8) 0.55216(16) 0.61859(8) 0.0250(3) Uani 1 1 d .
C30 C -0.01588(10) 0.67526(18) 0.58000(9) 0.0320(3) Uani 1 1 d .
H30A H -0.0114 0.6878 0.5344 0.048 Uiso 1 1 calc R
H30B H -0.0013 0.7684 0.6061 0.048 Uiso 1 1 calc R
H30C H -0.0699 0.6496 0.5744 0.048 Uiso 1 1 calc R
C31 C 0.09100(8) 0.48710(16) 0.59228(8) 0.0243(3) Uani 1 1 d .
H31 H 0.0946 0.5236 0.5503 0.029 Uiso 1 1 calc R
N1 N 0.44425(7) 0.12315(15) 0.77840(7) 0.0248(3) Uani 1 1 d .
N2 N 0.20764(7) -0.20103(15) 0.73061(6) 0.0245(3) Uani 1 1 d .
N3 N 0.18832(7) 0.29601(15) 0.59761(7) 0.0258(3) Uani 1 1 d .
Si1 Si 0.38577(2) 0.12044(4) 0.69127(2) 0.01990(10) Uani 1 1 d .
Si2 Si 0.28542(2) -0.16024(4) 0.70282(2) 0.02083(10) Uani 1 1 d .
Si3 Si 0.20578(2) 0.10345(4) 0.59973(2) 0.02105(10) Uani 1 1 d .
H01 H 0.4775(12) 0.069(2) 0.7886(11) 0.038(6) Uiso 1 1 d .
H02 H 0.1755(12) -0.264(2) 0.7070(10) 0.037(5) Uiso 1 1 d .
H03 H 0.1908(12) 0.339(2) 0.5623(11) 0.041(6) Uiso 1 1 d .

loop_
_atom_site_aniso_label
_atom_site_aniso_U_11
_atom_site_aniso_U_22
_atom_site_aniso_U_33
_atom_site_aniso_U_23
_atom_site_aniso_U_13
_atom_site_aniso_U_12
C1 0.0180(6) 0.0211(6) 0.0181(6) -0.0006(5) 0.0074(5) 0.0011(5)
C2 0.0263(7) 0.0270(8) 0.0346(8) 0.0060(6) 0.0083(6) -0.0022(6)
C3 0.0252(7) 0.0346(8) 0.0310(8) -0.0007(6) 0.0143(6) 0.0032(6)
C4 0.0217(6) 0.0200(7) 0.0242(7) -0.0003(5) 0.0065(5) -0.0048(5)
C5 0.0256(7) 0.0211(7) 0.0263(7) 0.0030(6) 0.0039(6) -0.0029(5)
C6 0.0337(8) 0.0250(7) 0.0227(7) 0.0024(6) 0.0042(6) -0.0077(6)
C7 0.0542(11) 0.0373(9) 0.0247(8) 0.0016(7) 0.0008(8) -0.0014(8)
C8 0.0375(8) 0.0258(7) 0.0231(7) -0.0020(6) 0.0114(6) -0.0060(6)
C9 0.0279(7) 0.0221(7) 0.0273(7) -0.0004(6) 0.0126(6) -0.0054(5)
C10 0.0322(8) 0.0328(8) 0.0322(8) -0.0035(7) 0.0138(7) 0.0008(7)
C11 0.0219(6) 0.0241(7) 0.0214(6) -0.0005(5) 0.0052(5) -0.0036(5)
C12 0.0262(7) 0.0321(8) 0.0334(8) 0.0104(7) 0.0094(6) 0.0035(6)
C13 0.0383(8) 0.0254(8) 0.0313(8) -0.0039(6) 0.0164(7) -0.0006(6)
C14 0.0228(7) 0.0232(7) 0.0214(7) 0.0023(5) 0.0080(5) 0.0022(5)
C15 0.0279(7) 0.0239(7) 0.0261(7) 0.0005(6) 0.0120(6) -0.0039(6)
C16 0.0352(8) 0.0254(7) 0.0259(7) -0.0039(6) 0.0120(6) -0.0026(6)
C17 0.0592(12) 0.0417(10) 0.0368(9) -0.0159(8) 0.0202(9) -0.0168(9)
C18 0.0356(8) 0.0310(8) 0.0254(7) 0.0007(6) 0.0161(7) 0.0041(6)
C19 0.0236(7) 0.0265(7) 0.0304(7) 0.0067(6) 0.0129(6) 0.0046(6)
C20 0.0302(8) 0.0383(9) 0.0391(9) 0.0103(7) 0.0186(7) 0.0023(7)
C21 0.0199(6) 0.0242(7) 0.0267(7) 0.0016(6) 0.0075(6) -0.0007(5)
C22 0.0215(7) 0.0357(9) 0.0330(8) 0.0002(7) 0.0056(6) -0.0026(6)
C23 0.0310(8) 0.0340(8) 0.0206(7) -0.0002(6) 0.0092(6) 0.0016(6)
C24 0.0199(6) 0.0231(7) 0.0258(7) -0.0015(6) 0.0076(6) -0.0021(5)
C25 0.0226(7) 0.0251(7) 0.0252(7) 0.0009(6) 0.0065(6) 0.0004(5)
C26 0.0256(7) 0.0268(7) 0.0245(7) -0.0039(6) 0.0090(6) -0.0060(6)
C27 0.0384(9) 0.0386(9) 0.0317(8) 0.0019(7) 0.0184(7) -0.0012(7)
C28 0.0240(7) 0.0272(7) 0.0302(8) -0.0068(6) 0.0106(6) -0.0015(6)
C29 0.0221(7) 0.0210(7) 0.0285(7) -0.0053(6) 0.0047(6) -0.0018(5)
C30 0.0320(8) 0.0281(8) 0.0345(8) -0.0010(7) 0.0097(7) 0.0060(6)
C31 0.0241(7) 0.0235(7) 0.0247(7) -0.0001(6) 0.0078(6) -0.0013(5)
N1 0.0204(6) 0.0267(6) 0.0241(6) -0.0010(5) 0.0036(5) 0.0047(5)
N2 0.0246(6) 0.0281(6) 0.0222(6) -0.0029(5) 0.0098(5) -0.0072(5)
N3 0.0259(6) 0.0273(6) 0.0276(6) 0.0061(5) 0.0136(5) 0.0053(5)
Si1 0.01790(18) 0.02120(19) 0.02055(19) 0.00028(14) 0.00667(15) 0.00056(13)
Si2 0.02174(19) 0.02125(19) 0.02037(19) 0.00062(14) 0.00847(15) 0.00018(14)
Si3 0.01843(18) 0.0250(2) 0.01941(19) 0.00041(15) 0.00627(15) 0.00096(14)

loop_
_atom_type_symbol
_atom_type_description
_atom_type_scat_dispersion_real
_atom_type_scat_dispersion_imag
_atom_type_scat_source
C C 0.0033 0.0016 'International Tables Vol C Tables 4.2.6.8 and 6.1.1.4'
H H 0.0000 0.0000 'International Tables Vol C Tables 4.2.6.8 and 6.1.1.4'
N N 0.0061 0.0033 'International Tables Vol C Tables 4.2.6.8 and 6.1.1.4'
Si Si 0.0817 0.0704 'International Tables Vol C Tables 4.2.6.8 and 6.1.1.4'

loop_
_geom_angle_atom_site_label_1
_geom_angle_atom_site_label_2
_geom_angle_atom_site_label_3
_geom_angle
Si3 C1 Si1 114.56(7)
Si3 C1 Si2 114.58(7)
Si1 C1 Si2 114.20(7)
Si3 C1 H1 103.9
Si1 C1 H1 103.9
Si2 C1 H1 103.9
Si1 C2 H2A 109.5
Si1 C2 H2B 109.5
H2A C2 H2B 109.5
Si1 C2 H2C 109.5
H2A C2 H2C 109.5
H2B C2 H2C 109.5
Si1 C3 H3A 109.5
Si1 C3 H3B 109.5
H3A C3 H3B 109.5
Si1 C3 H3C 109.5
H3A C3 H3C 109.5
H3B C3 H3C 109.5
N1 C4 C5 120.31(14)
N1 C4 C11 121.43(13)
C5 C4 C11 118.23(14)
C6 C5 C4 121.30(14)
C6 C5 H5 119.3
C4 C5 H5 119.3
C5 C6 C8 119.21(14)
C5 C6 C7 120.20(15)
C8 C6 C7 120.59(15)
C6 C7 H7A 109.5
C6 C7 H7B 109.5
H7A C7 H7B 109.5
C6 C7 H7C 109.5
H7A C7 H7C 109.5
H7B C7 H7C 109.5
C6 C8 C9 120.89(14)
C6 C8 H8 119.6
C9 C8 H8 119.6
C11 C9 C8 119.05(14)
C11 C9 C10 120.08(14)
C8 C9 C10 120.86(14)
C9 C10 H10A 109.5
C9 C10 H10B 109.5
H10A C10 H10B 109.5
C9 C10 H10C 109.5
H10A C10 H10C 109.5
H10B C10 H10C 109.5
C9 C11 C4 121.27(14)
C9 C11 H11 119.4
C4 C11 H11 119.4
Si2 C12 H12A 109.5
Si2 C12 H12B 109.5
H12A C12 H12B 109.5
Si2 C12 H12C 109.5
H12A C12 H12C 109.5
H12B C12 H12C 109.5
Si2 C13 H13A 109.5
Si2 C13 H13B 109.5
H13A C13 H13B 109.5
Si2 C13 H13C 109.5
H13A C13 H13C 109.5
H13B C13 H13C 109.5
C15 C14 N2 121.97(13)
C15 C14 C21 118.12(13)
N2 C14 C21 119.90(13)
C16 C15 C14 120.89(14)
C16 C15 H15 119.6
C14 C15 H15 119.6
C15 C16 C18 119.47(14)
C15 C16 C17 120.02(15)
C18 C16 C17 120.51(15)
C16 C17 H17A 109.5
C16 C17 H17B 109.5
H17A C17 H17B 109.5
C16 C17 H17C 109.5
H17A C17 H17C 109.5
H17B C17 H17C 109.5
C19 C18 C16 121.05(14)
C19 C18 H18 119.5
C16 C18 H18 119.5
C18 C19 C21 118.69(14)
C18 C19 C20 120.51(14)
C21 C19 C20 120.79(14)
C19 C20 H20A 109.5
C19 C20 H20B 109.5
H20A C20 H20B 109.5
C19 C20 H20C 109.5
H20A C20 H20C 109.5
H20B C20 H20C 109.5
C19 C21 C14 121.77(14)
C19 C21 H21 119.1
C14 C21 H21 119.1
Si3 C22 H22A 109.5
Si3 C22 H22B 109.5
H22A C22 H22B 109.5
Si3 C22 H22C 109.5
H22A C22 H22C 109.5
H22B C22 H22C 109.5
Si3 C23 H23A 109.5
Si3 C23 H23B 109.5
H23A C23 H23B 109.5
Si3 C23 H23C 109.5
H23A C23 H23C 109.5
H23B C23 H23C 109.5
C25 C24 N3 120.36(13)
C25 C24 C31 118.44(13)
N3 C24 C31 121.19(13)
C26 C25 C24 121.03(14)
C26 C25 H25 119.5
C24 C25 H25 119.5
C28 C26 C25 119.31(14)
C28 C26 C27 120.60(14)
C25 C26 C27 120.09(14)
C26 C27 H27A 109.5
C26 C27 H27B 109.5
H27A C27 H27B 109.5
C26 C27 H27C 109.5
H27A C27 H27C 109.5
H27B C27 H27C 109.5
C26 C28 C29 121.20(14)
C26 C28 H28 119.4
C29 C28 H28 119.4
C31 C29 C28 118.68(14)
C31 C29 C30 120.94(14)
C28 C29 C30 120.36(14)
C29 C30 H30A 109.5
C29 C30 H30B 109.5
H30A C30 H30B 109.5
C29 C30 H30C 109.5
H30A C30 H30C 109.5
H30B C30 H30C 109.5
C29 C31 C24 121.22(14)
C29 C31 H31 119.4
C24 C31 H31 119.4
C4 N1 Si1 130.13(11)
C4 N1 H01 114.3(16)
Si1 N1 H01 115.1(16)
C14 N2 Si2 129.20(10)
C14 N2 H02 113.3(14)
Si2 N2 H02 115.8(14)
C24 N3 Si3 125.80(11)
C24 N3 H03 113.2(15)
Si3 N3 H03 114.2(15)
N1 Si1 C3 105.53(7)
N1 Si1 C2 107.85(7)
C3 Si1 C2 107.55(8)
N1 Si1 C1 109.64(6)
C3 Si1 C1 112.07(7)
C2 Si1 C1 113.79(7)
N2 Si2 C13 105.05(7)
N2 Si2 C12 108.09(7)
C13 Si2 C12 107.16(8)
N2 Si2 C1 110.69(6)
C13 Si2 C1 112.08(7)
C12 Si2 C1 113.34(7)
N3 Si3 C23 104.07(7)
N3 Si3 C22 107.27(7)
C23 Si3 C22 109.64(8)
N3 Si3 C1 112.11(6)
C23 Si3 C1 111.22(7)
C22 Si3 C1 112.16(7)

loop_
_geom_bond_atom_site_label_1
_geom_bond_atom_site_label_2
_geom_bond_distance
C1 Si3 1.8803(14)
C1 Si1 1.8859(14)
C1 Si2 1.8925(14)
C1 H1 1.0000
C2 Si1 1.8715(16)
C2 H2A 0.9800
C2 H2B 0.9800
C2 H2C 0.9800
C3 Si1 1.8601(15)
C3 H3A 0.9800
C3 H3B 0.9800
C3 H3C 0.9800
C4 N1 1.3951(19)
C4 C5 1.399(2)
C4 C11 1.403(2)
C5 C6 1.390(2)
C5 H5 0.9500
C6 C8 1.392(2)
C6 C7 1.510(2)
C7 H7A 0.9800
C7 H7B 0.9800
C7 H7C 0.9800
C8 C9 1.395(2)
C8 H8 0.9500
C9 C11 1.391(2)
C9 C10 1.509(2)
C10 H10A 0.9800
C10 H10B 0.9800
C10 H10C 0.9800
C11 H11 0.9500
C12 Si2 1.8667(16)
C12 H12A 0.9800
C12 H12B 0.9800
C12 H12C 0.9800
C13 Si2 1.8654(16)
C13 H13A 0.9800
C13 H13B 0.9800
C13 H13C 0.9800
C14 C15 1.397(2)
C14 N2 1.4001(18)
C14 C21 1.403(2)
C15 C16 1.392(2)
C15 H15 0.9500
C16 C18 1.392(2)
C16 C17 1.509(2)
C17 H17A 0.9800
C17 H17B 0.9800
C17 H17C 0.9800
C18 C19 1.388(2)
C18 H18 0.9500
C19 C21 1.388(2)
C19 C20 1.511(2)
C20 H20A 0.9800
C20 H20B 0.9800
C20 H20C 0.9800
C21 H21 0.9500
C22 Si3 1.8682(16)
C22 H22A 0.9800
C22 H22B 0.9800
C22 H22C 0.9800
C23 Si3 1.8645(15)
C23 H23A 0.9800
C23 H23B 0.9800
C23 H23C 0.9800
C24 C25 1.398(2)
C24 N3 1.4016(19)
C24 C31 1.404(2)
C25 C26 1.390(2)
C25 H25 0.9500
C26 C28 1.390(2)
C26 C27 1.506(2)
C27 H27A 0.9800
C27 H27B 0.9800
C27 H27C 0.9800
C28 C29 1.396(2)
C28 H28 0.9500
C29 C31 1.394(2)
C29 C30 1.508(2)
C30 H30A 0.9800
C30 H30B 0.9800
C30 H30C 0.9800
C31 H31 0.9500
N1 Si1 1.7413(13)
N1 H01 0.75(2)
N2 Si2 1.7468(13)
N2 H02 0.84(2)
N3 Si3 1.7550(14)
N3 H03 0.84(2)
